data_7003924
loop_
_publ_author_name
'Guo, Xiao-Feng'
'Feng, Mei-Ling'
'Xie, Zai-Lai'
'Li, Jian-Rong'
'Huang, Xiao-Ying'

_publ_section_title
;
 The first examples of lanthanide selenite-carboxylate compounds:
 syntheses, crystal structures and properties
;
_journal_issue 23
_journal_name_full 'Dalton Transactions'
_journal_page_first 3101
_journal_page_last 3106
_journal_paper_doi 10.1039/b801280f
_journal_year 2008
_chemical_formula_moiety 'C28 H22 La4 N4 O27 Se2, H2 O'
_chemical_formula_sum 'C28 H24 La4 N4 O28 Se2'
_chemical_formula_weight 1578.07
_chemical_name_systematic
;
?
;
_space_group_IT_number 2
_symmetry_cell_setting triclinic
_symmetry_space_group_name_Hall '-P 1'
_symmetry_space_group_name_H-M 'P -1'
_atom_sites_solution_hydrogens geom
_atom_sites_solution_primary direct
_atom_sites_solution_secondary difmap
_audit_creation_method SHELXL-97
_cell_angle_alpha 105.4845(12)
_cell_angle_beta 102.3409(16)
_cell_angle_gamma 113.8771(10)
_cell_formula_units_Z 2
_cell_length_a 12.1046(8)
_cell_length_b 13.6946(9)
_cell_length_c 15.1798(9)
_cell_measurement_reflns_used 5761
_cell_measurement_temperature 293(2)
_cell_measurement_theta_max 27.4797
_cell_measurement_theta_min 3.0962
_cell_volume 2064.3(2)
_computing_cell_refinement 'CrystalClear (Rigaku/MSC Inc., 2005)'
_computing_data_collection 'CrystalClear (Rigaku/MSC Inc., 2005)'
_computing_data_reduction 'CrystalClear (Rigaku/MSC Inc., 2005)'
_computing_molecular_graphics 'DIAMOND. Version 3.0. Crystal Impact'
_computing_publication_material 'Windows Word 2003'
_computing_structure_refinement 'SHELXL-97 (Sheldrick, 1997)'
_computing_structure_solution 'SHELXS-97 (Sheldrick, 1990)'
_diffrn_ambient_temperature 293(2)
_diffrn_detector_area_resol_mean 14.6306
_diffrn_measured_fraction_theta_full 0.984
_diffrn_measured_fraction_theta_max 0.984
_diffrn_measurement_device_type 'Mercury70 (2x2 bin mode)'
_diffrn_measurement_method CCD_Profile_fitting
_diffrn_radiation_monochromator 'graphite Monochromator'
_diffrn_radiation_source 'Rotating Anode'
_diffrn_radiation_type MoK\a
_diffrn_radiation_wavelength 0.71073
_diffrn_reflns_av_R_equivalents 0.0184
_diffrn_reflns_av_sigmaI/netI 0.0308
_diffrn_reflns_limit_h_max 15
_diffrn_reflns_limit_h_min -15
_diffrn_reflns_limit_k_max 14
_diffrn_reflns_limit_k_min -17
_diffrn_reflns_limit_l_max 19
_diffrn_reflns_limit_l_min -19
_diffrn_reflns_number 16077
_diffrn_reflns_theta_full 27.49
_diffrn_reflns_theta_max 27.49
_diffrn_reflns_theta_min 2.40
_diffrn_standards_decay_% 0
_diffrn_standards_interval_count 0
_diffrn_standards_interval_time .
_diffrn_standards_number 0
_exptl_absorpt_coefficient_mu 5.924
_exptl_absorpt_correction_T_max 0.623
_exptl_absorpt_correction_T_min 0.392
_exptl_absorpt_correction_type multi-scan
_exptl_absorpt_process_details 'CrystalClear (Rigaku/MSC Inc., 2005)'
_exptl_crystal_colour colorless
_exptl_crystal_density_diffrn 2.539
_exptl_crystal_density_method 'not measured'
_exptl_crystal_description block
_exptl_crystal_F_000 1480
_exptl_crystal_size_max 0.25
_exptl_crystal_size_mid 0.15
_exptl_crystal_size_min 0.08
_refine_diff_density_max 1.138
_refine_diff_density_min -0.886
_refine_diff_density_rms 0.124
_refine_ls_extinction_method none
_refine_ls_goodness_of_fit_ref 1.032
_refine_ls_hydrogen_treatment constr
_refine_ls_matrix_type full
_refine_ls_number_parameters 605
_refine_ls_number_reflns 9325
_refine_ls_number_restraints 0
_refine_ls_restrained_S_all 1.032
_refine_ls_R_factor_all 0.0269
_refine_ls_R_factor_gt 0.0236
_refine_ls_shift/su_max 0.001
_refine_ls_shift/su_mean 0.000
_refine_ls_structure_factor_coef Fsqd
_refine_ls_weighting_details 'calc w=1/[\s^2^(Fo^2^)+(0.0249P)^2^+0.7296P] where P=(Fo^2^+2Fc^2^)/3'
_refine_ls_weighting_scheme calc
_refine_ls_wR_factor_gt 0.0496
_refine_ls_wR_factor_ref 0.0516
_reflns_number_gt 8545
_reflns_number_total 9325
_reflns_threshold_expression >2sigma(I)
_cod_data_source_file b801280f.txt
_cod_data_source_block Compound-1-la
_cod_depositor_comments
;
The following automatic conversions were performed:
'_exptl_absorpt_correction_type' value 'Multi-Scan' changed to
'multi-scan' according to
'/home/saulius/struct/CIF-dictionaries/cif_core.dic' dictionary named
'cif_core.dic' version 2.4.1 from 2010-06-29.

Automatic conversion script
Id: cif_fix_enum 1527 2010-12-29 10:47:43Z saulius 
;
_cod_original_sg_symbol_Hall '-P 1 '
_cod_original_sg_symbol_H-M P-1
_cod_database_code 7003924

loop_
_symmetry_equiv_pos_as_xyz
'x, y, z'
'-x, -y, -z'

loop_
_atom_site_label
_atom_site_type_symbol
_atom_site_fract_x
_atom_site_fract_y
_atom_site_fract_z
_atom_site_U_iso_or_equiv
_atom_site_adp_type
_atom_site_occupancy
_atom_site_symmetry_multiplicity
_atom_site_calc_flag
_atom_site_refinement_flags
_atom_site_disorder_assembly
_atom_site_disorder_group
La1 La -0.125958(17) 0.079660(15) 0.518564(13) 0.01568(5) Uani 1 1 d . . .
La2 La 0.080822(16) 0.424642(14) 0.578449(12) 0.01205(4) Uani 1 1 d . . .
La3 La 0.026380(16) 0.325931(15) 0.238074(12) 0.01274(4) Uani 1 1 d . . .
La4 La -0.264929(17) 0.434807(15) 0.066383(12) 0.01469(5) Uani 1 1 d . . .
Se1 Se -0.08176(3) 0.36917(3) 0.72948(2) 0.01600(7) Uani 1 1 d . . .
Se2 Se -0.19474(3) 0.25183(3) 0.38037(2) 0.01546(7) Uani 1 1 d . . .
O1 O -0.1018(2) -0.10603(19) 0.48526(16) 0.0197(5) Uani 1 1 d . . .
O2 O -0.1770(3) -0.2951(2) 0.4076(2) 0.0327(6) Uani 1 1 d . . .
O3 O -0.3355(3) 0.0716(2) 0.4570(2) 0.0363(6) Uani 1 1 d . . .
O4 O -0.5435(3) -0.0140(3) 0.3595(3) 0.0630(10) Uani 1 1 d . . .
O5 O 0.2491(2) 0.5418(2) 0.75175(15) 0.0191(5) Uani 1 1 d . . .
O6 O 0.4398(2) 0.6817(2) 0.86216(17) 0.0334(6) Uani 1 1 d . . .
O7 O 0.1461(2) 0.4037(2) 0.42845(15) 0.0198(5) Uani 1 1 d . . .
O8 O 0.2778(2) 0.4630(2) 0.35048(17) 0.0341(6) Uani 1 1 d . . .
O9 O 0.1272(2) 0.4251(2) 0.13152(17) 0.0235(5) Uani 1 1 d . . .
O10 O 0.2235(3) 0.4312(2) 0.02137(19) 0.0332(6) Uani 1 1 d . . .
O11 O 0.0378(2) 0.1478(2) 0.25602(17) 0.0253(5) Uani 1 1 d . . .
O12 O 0.0820(3) 0.0028(2) 0.2129(2) 0.0371(7) Uani 1 1 d . . .
O13 O -0.1669(2) 0.31171(19) 0.10611(15) 0.0190(5) Uani 1 1 d . A .
O14 O -0.1540(2) 0.1505(2) 0.07653(16) 0.0237(5) Uani 1 1 d . A .
O15 O -0.4838(2) 0.3467(2) -0.06568(17) 0.0254(5) Uani 1 1 d . A .
O16 O -0.6731(2) 0.2001(2) -0.17701(18) 0.0280(5) Uani 1 1 d . A .
O17 O -0.0546(3) 0.2824(2) 0.64478(18) 0.0307(6) Uani 1 1 d . . .
O18 O -0.0321(2) 0.48436(19) 0.69535(16) 0.0199(5) Uani 1 1 d . . .
O19 O 0.0410(2) 0.4123(2) 0.83176(17) 0.0330(6) Uani 1 1 d . . .
O20 O -0.0855(2) 0.22705(19) 0.44828(16) 0.0194(5) Uani 1 1 d . . .
O21 O -0.1123(2) 0.39827(19) 0.44488(17) 0.0231(5) Uani 1 1 d . . .
O22 O -0.1638(2) 0.2391(2) 0.27792(16) 0.0291(6) Uani 1 1 d . . .
O23 O -0.2480(3) 0.0039(3) 0.6240(2) 0.0563(10) Uani 1 1 d . . .
H1 H -0.2024 0.0093 0.6780 0.068 Uiso 1 1 d R . .
H2 H -0.3191 0.0036 0.6271 0.068 Uiso 1 1 d R . .
O24 O 0.0326(3) 0.1386(3) 0.6956(2) 0.0432(7) Uani 1 1 d . . .
H3 H 0.0122 0.0981 0.7288 0.052 Uiso 1 1 d R . .
H4 H 0.0384 0.1996 0.7313 0.052 Uiso 1 1 d R . .
O25 O -0.1479(2) 0.0093(2) 0.33474(17) 0.0261(5) Uani 1 1 d . . .
H5 H -0.0864 0.0497 0.3207 0.031 Uiso 1 1 d R . .
H6 H -0.1916 -0.0585 0.2890 0.031 Uiso 1 1 d R . .
O26 O -0.1653(3) 0.3869(2) -0.0601(2) 0.0425(7) Uani 1 1 d . A .
H7 H -0.1357 0.3428 -0.0723 0.051 Uiso 1 1 d R . .
H8 H -0.1361 0.4321 -0.0877 0.051 Uiso 1 1 d R . .
O27A O -0.3475(4) 0.5716(3) 0.1352(3) 0.0374(8) Uani 0.78 1 d P A 1
H27A H -0.4100 0.5754 0.1030 0.045 Uiso 0.78 1 d PR A 1
H27B H -0.2931 0.6362 0.1806 0.045 Uiso 0.78 1 d PR A 1
O27B O -0.228(2) 0.646(2) 0.1787(17) 0.0374(8) Uani 0.12 1 d P A 2
H27C H -0.2709 0.6653 0.1421 0.045 Uiso 0.12 1 d PR A 2
H27D H -0.2601 0.6345 0.2220 0.045 Uiso 0.12 1 d PR A 2
O27C O -0.458(3) 0.489(3) 0.103(2) 0.0374(8) Uani 0.10 1 d P A 3
H27E H -0.5336 0.4302 0.0722 0.045 Uiso 0.10 1 d PR A 3
H27F H -0.4433 0.5131 0.1641 0.045 Uiso 0.10 1 d PR A 3
N1 N -0.3321(2) -0.1260(2) 0.4086(2) 0.0207(6) Uani 1 1 d . . .
N2 N 0.3286(2) 0.5515(2) 0.60366(18) 0.0164(5) Uani 1 1 d . . .
N3 N 0.1331(2) 0.2326(2) 0.13422(18) 0.0154(5) Uani 1 1 d . . .
N4 N -0.3937(2) 0.2066(2) -0.03927(19) 0.0167(5) Uani 1 1 d . A .
C1 C -0.1920(3) -0.2087(3) 0.4300(2) 0.0183(6) Uani 1 1 d . . .
C2 C -0.3254(3) -0.2243(3) 0.3862(2) 0.0193(7) Uani 1 1 d . . .
C3 C -0.4318(3) -0.3320(3) 0.3249(3) 0.0297(8) Uani 1 1 d . . .
H3A H -0.4247 -0.3991 0.3112 0.036 Uiso 1 1 calc R . .
C4 C -0.5489(4) -0.3373(4) 0.2845(3) 0.0421(11) Uani 1 1 d . . .
H4A H -0.6222 -0.4085 0.2435 0.051 Uiso 1 1 calc R . .
C5 C -0.5558(4) -0.2366(4) 0.3056(3) 0.0420(11) Uani 1 1 d . . .
H5A H -0.6336 -0.2388 0.2779 0.050 Uiso 1 1 calc R . .
C6 C -0.4459(3) -0.1314(3) 0.3685(3) 0.0285(8) Uani 1 1 d . . .
C7 C -0.4430(4) -0.0151(4) 0.3980(3) 0.0353(10) Uani 1 1 d . . .
C8 C 0.3671(3) 0.6173(3) 0.7763(2) 0.0188(6) Uani 1 1 d . . .
C9 C 0.4156(3) 0.6266(3) 0.6930(2) 0.0206(7) Uani 1 1 d . . .
C10 C 0.5405(4) 0.7066(4) 0.7088(3) 0.0434(11) Uani 1 1 d . . .
H10A H 0.5995 0.7582 0.7719 0.052 Uiso 1 1 calc R . .
C11 C 0.5753(4) 0.7076(5) 0.6281(3) 0.0616(16) Uani 1 1 d . . .
H11A H 0.6589 0.7598 0.6362 0.074 Uiso 1 1 calc R . .
C12 C 0.4856(4) 0.6310(4) 0.5352(3) 0.0471(12) Uani 1 1 d . . .
H12A H 0.5075 0.6313 0.4802 0.057 Uiso 1 1 calc R . .
C13 C 0.3624(3) 0.5536(3) 0.5256(2) 0.0232(7) Uani 1 1 d . . .
C14 C 0.2571(3) 0.4684(3) 0.4275(2) 0.0203(7) Uani 1 1 d . . .
C15 C 0.1754(3) 0.3859(3) 0.0751(2) 0.0192(7) Uani 1 1 d . . .
C16 C 0.1749(3) 0.2740(3) 0.0700(2) 0.0183(6) Uani 1 1 d . . .
C17 C 0.2107(4) 0.2169(3) 0.0019(3) 0.0268(8) Uani 1 1 d . . .
H17A H 0.2407 0.2484 -0.0410 0.032 Uiso 1 1 calc R . .
C18 C 0.2010(4) 0.1118(3) -0.0011(3) 0.0281(8) Uani 1 1 d . . .
H18A H 0.2230 0.0707 -0.0471 0.034 Uiso 1 1 calc R . .
C19 C 0.1586(3) 0.0688(3) 0.0646(2) 0.0221(7) Uani 1 1 d . . .
H19A H 0.1515 -0.0017 0.0636 0.026 Uiso 1 1 calc R . .
C20 C 0.1266(3) 0.1317(3) 0.1321(2) 0.0175(6) Uani 1 1 d . . .
C21 C 0.0781(3) 0.0905(3) 0.2065(2) 0.0208(7) Uani 1 1 d . . .
C22 C -0.2132(3) 0.2029(3) 0.0576(2) 0.0180(6) Uani 1 1 d . . .
C23 C -0.3436(3) 0.1392(3) -0.0227(2) 0.0188(6) Uani 1 1 d . A .
C24 C -0.4091(3) 0.0199(3) -0.0732(3) 0.0287(8) Uani 1 1 d . . .
H24A H -0.3713 -0.0246 -0.0610 0.034 Uiso 1 1 calc R A .
C25 C -0.5321(4) -0.0313(3) -0.1420(3) 0.0367(9) Uani 1 1 d . A .
H25A H -0.5792 -0.1115 -0.1768 0.044 Uiso 1 1 calc R . .
C26 C -0.5854(4) 0.0377(3) -0.1589(3) 0.0322(9) Uani 1 1 d . . .
H26A H -0.6685 0.0045 -0.2048 0.039 Uiso 1 1 calc R A .
C27 C -0.5128(3) 0.1567(3) -0.1063(2) 0.0199(7) Uani 1 1 d . A .
C28 C -0.5617(3) 0.2404(3) -0.1183(2) 0.0181(6) Uani 1 1 d . . .
O28A O -0.0796(6) 0.2212(5) -0.1138(4) 0.0614(13) Uani 0.626(5) 1 d P B 1
H28A H -0.0199 0.2569 -0.1328 0.074 Uiso 0.626(5) 1 d PR B 1
O28B O -0.2017(10) 0.1664(8) -0.1736(7) 0.0614(13) Uani 0.374(5) 1 d P B 2
H28B H -0.2760 0.1067 -0.1923 0.074 Uiso 0.374(5) 1 d PR B 2
H28C H -0.1387 0.1531 -0.1532 0.074 Uiso 1 1 d R . .

loop_
_atom_site_aniso_label
_atom_site_aniso_U_11
_atom_site_aniso_U_22
_atom_site_aniso_U_33
_atom_site_aniso_U_23
_atom_site_aniso_U_13
_atom_site_aniso_U_12
La1 0.01968(9) 0.01080(9) 0.01939(10) 0.00656(7) 0.00802(8) 0.00919(8)
La2 0.01637(9) 0.00790(8) 0.01099(8) 0.00262(7) 0.00430(7) 0.00620(7)
La3 0.01719(9) 0.01024(9) 0.01050(8) 0.00252(7) 0.00440(7) 0.00778(7)
La4 0.02017(9) 0.01197(9) 0.01148(9) 0.00445(7) 0.00501(7) 0.00799(8)
Se1 0.01914(15) 0.01237(15) 0.01498(15) 0.00394(12) 0.00785(13) 0.00651(13)
Se2 0.01676(15) 0.01075(15) 0.01485(15) 0.00420(12) 0.00439(12) 0.00443(12)
O1 0.0180(11) 0.0135(11) 0.0266(12) 0.0082(10) 0.0061(10) 0.0077(10)
O2 0.0448(16) 0.0188(13) 0.0445(16) 0.0137(12) 0.0173(14) 0.0232(13)
O3 0.0379(16) 0.0369(16) 0.0579(19) 0.0283(15) 0.0251(15) 0.0295(14)
O4 0.0437(18) 0.097(3) 0.093(3) 0.061(2) 0.0333(19) 0.055(2)
O5 0.0187(11) 0.0212(12) 0.0135(11) 0.0065(10) 0.0054(9) 0.0068(10)
O6 0.0265(13) 0.0377(16) 0.0142(12) 0.0017(12) 0.0030(11) 0.0040(12)
O7 0.0178(11) 0.0204(12) 0.0121(11) 0.0023(9) 0.0037(9) 0.0048(10)
O8 0.0267(13) 0.0488(18) 0.0148(12) 0.0079(12) 0.0110(11) 0.0091(13)
O9 0.0337(13) 0.0209(12) 0.0250(13) 0.0114(11) 0.0157(11) 0.0175(11)
O10 0.0545(17) 0.0305(15) 0.0377(15) 0.0252(13) 0.0317(14) 0.0266(14)
O11 0.0394(14) 0.0232(13) 0.0269(13) 0.0152(11) 0.0196(12) 0.0204(12)
O12 0.0673(19) 0.0294(15) 0.0442(16) 0.0272(14) 0.0331(15) 0.0358(15)
O13 0.0202(11) 0.0118(11) 0.0162(11) 0.0005(9) -0.0017(9) 0.0075(10)
O14 0.0252(12) 0.0191(12) 0.0209(12) -0.0004(10) -0.0014(10) 0.0157(11)
O15 0.0308(13) 0.0197(13) 0.0233(12) 0.0057(11) 0.0024(11) 0.0156(11)
O16 0.0219(12) 0.0297(14) 0.0286(13) 0.0079(12) 0.0022(11) 0.0150(11)
O17 0.0567(17) 0.0168(12) 0.0309(14) 0.0111(11) 0.0303(13) 0.0207(13)
O18 0.0275(12) 0.0137(11) 0.0231(12) 0.0077(10) 0.0127(10) 0.0123(10)
O19 0.0256(13) 0.0315(15) 0.0220(13) 0.0136(12) -0.0015(11) -0.0005(12)
O20 0.0264(12) 0.0119(11) 0.0178(11) 0.0058(9) 0.0040(10) 0.0096(10)
O21 0.0239(12) 0.0095(11) 0.0271(13) 0.0033(10) -0.0008(10) 0.0079(10)
O22 0.0245(12) 0.0378(15) 0.0153(12) 0.0101(11) 0.0073(10) 0.0071(12)
O23 0.0397(17) 0.110(3) 0.053(2) 0.059(2) 0.0291(16) 0.044(2)
O24 0.0428(17) 0.063(2) 0.0402(17) 0.0311(16) 0.0197(14) 0.0313(16)
O25 0.0305(13) 0.0156(12) 0.0228(13) 0.0033(10) 0.0106(11) 0.0053(11)
O26 0.071(2) 0.0412(17) 0.0518(18) 0.0312(15) 0.0486(17) 0.0392(17)
O27A 0.061(2) 0.042(2) 0.038(2) 0.0202(18) 0.027(2) 0.044(2)
O27B 0.061(2) 0.042(2) 0.038(2) 0.0202(18) 0.027(2) 0.044(2)
O27C 0.061(2) 0.042(2) 0.038(2) 0.0202(18) 0.027(2) 0.044(2)
N1 0.0163(13) 0.0212(15) 0.0264(15) 0.0117(13) 0.0085(12) 0.0090(12)
N2 0.0183(13) 0.0162(14) 0.0142(13) 0.0057(11) 0.0062(11) 0.0081(11)
N3 0.0197(13) 0.0136(13) 0.0145(13) 0.0060(11) 0.0054(11) 0.0097(11)
N4 0.0186(13) 0.0146(13) 0.0170(13) 0.0055(11) 0.0051(11) 0.0095(11)
C1 0.0238(16) 0.0166(16) 0.0209(16) 0.0106(14) 0.0111(14) 0.0120(14)
C2 0.0221(16) 0.0144(16) 0.0192(16) 0.0089(14) 0.0078(14) 0.0054(14)
C3 0.0296(19) 0.0211(19) 0.0224(18) 0.0072(15) 0.0064(16) 0.0009(16)
C4 0.0240(19) 0.040(3) 0.032(2) 0.012(2) 0.0005(17) -0.0053(19)
C5 0.0144(17) 0.054(3) 0.047(3) 0.026(2) 0.0057(17) 0.0061(19)
C6 0.0186(17) 0.038(2) 0.037(2) 0.0240(19) 0.0131(16) 0.0139(17)
C7 0.030(2) 0.054(3) 0.056(3) 0.040(2) 0.029(2) 0.034(2)
C8 0.0220(16) 0.0157(16) 0.0143(16) 0.0042(13) 0.0037(13) 0.0078(14)
C9 0.0190(16) 0.0218(17) 0.0146(16) 0.0039(14) 0.0039(13) 0.0075(14)
C10 0.0248(19) 0.053(3) 0.0152(18) 0.0009(18) 0.0032(16) -0.0037(19)
C11 0.030(2) 0.072(4) 0.025(2) 0.005(2) 0.0084(19) -0.017(2)
C12 0.026(2) 0.061(3) 0.022(2) 0.009(2) 0.0097(17) -0.003(2)
C13 0.0199(16) 0.0287(19) 0.0145(16) 0.0051(15) 0.0059(14) 0.0085(15)
C14 0.0187(16) 0.0234(18) 0.0155(16) 0.0056(14) 0.0050(13) 0.0093(14)
C15 0.0229(16) 0.0193(17) 0.0175(16) 0.0095(14) 0.0083(14) 0.0105(14)
C16 0.0220(16) 0.0172(16) 0.0182(16) 0.0080(14) 0.0082(13) 0.0106(14)
C17 0.038(2) 0.030(2) 0.0293(19) 0.0171(17) 0.0229(17) 0.0236(18)
C18 0.038(2) 0.027(2) 0.0298(19) 0.0093(16) 0.0202(17) 0.0224(18)
C19 0.0284(18) 0.0164(16) 0.0236(18) 0.0046(14) 0.0101(15) 0.0147(15)
C20 0.0171(15) 0.0157(16) 0.0180(16) 0.0050(13) 0.0032(13) 0.0093(13)
C21 0.0268(17) 0.0189(17) 0.0196(16) 0.0083(14) 0.0079(14) 0.0137(15)
C22 0.0213(16) 0.0168(16) 0.0145(15) 0.0043(13) 0.0060(13) 0.0097(14)
C23 0.0206(16) 0.0182(16) 0.0158(16) 0.0030(13) 0.0046(13) 0.0114(14)
C24 0.0310(19) 0.0173(18) 0.033(2) 0.0050(16) 0.0024(16) 0.0154(16)
C25 0.032(2) 0.0151(18) 0.038(2) -0.0046(17) -0.0087(17) 0.0089(17)
C26 0.0229(18) 0.0236(19) 0.032(2) 0.0018(16) -0.0066(16) 0.0093(16)
C27 0.0196(16) 0.0204(17) 0.0174(16) 0.0056(14) 0.0023(13) 0.0111(14)
C28 0.0212(16) 0.0221(17) 0.0154(16) 0.0077(14) 0.0068(13) 0.0142(14)
O28A 0.068(3) 0.044(3) 0.082(4) 0.029(3) 0.038(3) 0.029(3)
O28B 0.068(3) 0.044(3) 0.082(4) 0.029(3) 0.038(3) 0.029(3)

loop_
_atom_type_symbol
_atom_type_description
_atom_type_scat_dispersion_real
_atom_type_scat_dispersion_imag
_atom_type_scat_source
C C 0.0033 0.0016 'International Tables Vol C Tables 4.2.6.8 and 6.1.1.4'
H H 0.0000 0.0000 'International Tables Vol C Tables 4.2.6.8 and 6.1.1.4'
N N 0.0061 0.0033 'International Tables Vol C Tables 4.2.6.8 and 6.1.1.4'
O O 0.0106 0.0060 'International Tables Vol C Tables 4.2.6.8 and 6.1.1.4'
Se Se -0.0929 2.2259 'International Tables Vol C Tables 4.2.6.8 and 6.1.1.4'
La La -0.2871 2.4523 'International Tables Vol C Tables 4.2.6.8 and 6.1.1.4'

loop_
_geom_angle_atom_site_label_1
_geom_angle_atom_site_label_2
_geom_angle_atom_site_label_3
_geom_angle
_geom_angle_site_symmetry_1
_geom_angle_site_symmetry_3
_geom_angle_publ_flag
O20 La1 O3 74.41(8) . . ?
O20 La1 O23 139.85(9) . . ?
O3 La1 O23 75.19(9) . . ?
O20 La1 O17 66.88(7) . . ?
O3 La1 O17 84.88(9) . . ?
O23 La1 O17 84.88(10) . . ?
O20 La1 O1 134.95(7) . . ?
O3 La1 O1 122.68(8) . . ?
O23 La1 O1 84.05(9) . . ?
O17 La1 O1 146.06(8) . . ?
O20 La1 O25 64.41(7) . . ?
O3 La1 O25 85.56(8) . . ?
O23 La1 O25 137.63(10) . . ?
O17 La1 O25 131.16(7) . . ?
O1 La1 O25 75.14(7) . . ?
O20 La1 O24 118.52(8) . . ?
O3 La1 O24 133.28(9) . . ?
O23 La1 O24 68.04(9) . . ?
O17 La1 O24 64.51(9) . . ?
O1 La1 O24 81.60(8) . . ?
O25 La1 O24 141.15(8) . . ?
O20 La1 N1 115.86(8) . . ?
O3 La1 N1 62.00(9) . . ?
O23 La1 N1 70.21(10) . . ?
O17 La1 N1 142.24(8) . . ?
O1 La1 N1 60.73(7) . . ?
O25 La1 N1 67.42(8) . . ?
O24 La1 N1 125.60(9) . . ?
O20 La1 O1 84.84(7) . 2_556 ?
O3 La1 O1 154.76(8) . 2_556 ?
O23 La1 O1 129.65(8) . 2_556 ?
O17 La1 O1 100.24(8) . 2_556 ?
O1 La1 O1 64.00(8) . 2_556 ?
O25 La1 O1 72.40(7) . 2_556 ?
O24 La1 O1 69.52(7) . 2_556 ?
N1 La1 O1 117.47(7) . 2_556 ?
O21 La2 O2 145.46(8) 2_566 2_556 ?
O21 La2 O20 121.61(7) 2_566 . ?
O2 La2 O20 74.69(8) 2_556 . ?
O21 La2 O5 91.15(7) 2_566 . ?
O2 La2 O5 79.17(8) 2_556 . ?
O20 La2 O5 147.14(7) . . ?
O21 La2 O7 77.22(8) 2_566 . ?
O2 La2 O7 79.93(8) 2_556 . ?
O20 La2 O7 72.99(7) . . ?
O5 La2 O7 121.60(7) . . ?
O21 La2 O21 65.75(9) 2_566 . ?
O2 La2 O21 132.32(8) 2_556 . ?
O20 La2 O21 59.06(7) . . ?
O5 La2 O21 148.06(7) . . ?
O7 La2 O21 76.35(7) . . ?
O21 La2 O17 140.36(8) 2_566 . ?
O2 La2 O17 72.88(8) 2_556 . ?
O20 La2 O17 65.99(7) . . ?
O5 La2 O17 87.59(8) . . ?
O7 La2 O17 135.24(7) . . ?
O21 La2 O17 96.51(8) . . ?
O21 La2 O18 83.42(7) 2_566 . ?
O2 La2 O18 123.37(7) 2_556 . ?
O20 La2 O18 106.77(7) . . ?
O5 La2 O18 71.86(7) . . ?
O7 La2 O18 156.28(7) . . ?
O21 La2 O18 83.31(7) . . ?
O17 La2 O18 58.61(7) . . ?
O21 La2 N2 70.89(8) 2_566 . ?
O2 La2 N2 75.49(8) 2_556 . ?
O20 La2 N2 128.55(7) . . ?
O5 La2 N2 60.94(7) . . ?
O7 La2 N2 61.17(7) . . ?
O21 La2 N2 124.35(7) . . ?
O17 La2 N2 138.86(8) . . ?
O18 La2 N2 124.63(8) . . ?
O22 La3 O18 88.02(8) . 2_566 ?
O22 La3 O9 147.31(8) . . ?
O18 La3 O9 79.47(7) 2_566 . ?
O22 La3 O11 79.51(8) . . ?
O18 La3 O11 152.45(7) 2_566 . ?
O9 La3 O11 123.14(7) . . ?
O22 La3 O14 73.55(8) . . ?
O18 La3 O14 124.02(7) 2_566 . ?
O9 La3 O14 88.61(8) . . ?
O11 La3 O14 75.90(7) . . ?
O22 La3 O7 82.63(7) . . ?
O18 La3 O7 75.98(7) 2_566 . ?
O9 La3 O7 122.40(7) . . ?
O11 La3 O7 78.10(7) . . ?
O14 La3 O7 147.36(7) . . ?
O22 La3 N3 131.52(9) . . ?
O18 La3 N3 139.29(7) 2_566 . ?
O9 La3 N3 61.88(7) . . ?
O11 La3 N3 61.38(7) . . ?
O14 La3 N3 70.19(7) . . ?
O7 La3 N3 113.24(7) . . ?
O22 La3 O13 73.49(7) . . ?
O18 La3 O13 74.52(7) 2_566 . ?
O9 La3 O13 74.09(7) . . ?
O11 La3 O13 123.87(7) . . ?
O14 La3 O13 49.71(6) . . ?
O7 La3 O13 142.33(7) . . ?
N3 La3 O13 104.39(7) . . ?
O22 La3 O8 131.82(7) . . ?
O18 La3 O8 79.75(8) 2_566 . ?
O9 La3 O8 75.68(7) . . ?
O11 La3 O8 90.37(8) . . ?
O14 La3 O8 148.99(7) . . ?
O7 La3 O8 49.22(6) . . ?
N3 La3 O8 78.82(8) . . ?
O13 La3 O8 143.18(8) . . ?
O19 La4 O10 77.78(8) 2_566 2_565 ?
O19 La4 O15 154.74(8) 2_566 . ?
O10 La4 O15 77.58(8) 2_565 . ?
O19 La4 O13 79.99(8) 2_566 . ?
O10 La4 O13 134.60(8) 2_565 . ?
O15 La4 O13 122.12(7) . . ?
O19 La4 O27A 90.12(12) 2_566 . ?
O10 La4 O27A 74.89(9) 2_565 . ?
O15 La4 O27A 78.19(10) . . ?
O13 La4 O27A 144.14(9) . . ?
O19 La4 O26 83.75(9) 2_566 . ?
O10 La4 O26 67.38(8) 2_565 . ?
O15 La4 O26 91.86(9) . . ?
O13 La4 O26 71.25(8) . . ?
O27A La4 O26 142.23(9) . . ?
O19 La4 O5 75.67(7) 2_566 2_566 ?
O10 La4 O5 135.04(8) 2_565 2_566 ?
O15 La4 O5 119.49(7) . 2_566 ?
O13 La4 O5 74.57(7) . 2_566 ?
O27A La4 O5 69.59(9) . 2_566 ?
O26 La4 O5 142.56(8) . 2_566 ?
O19 La4 N4 138.26(9) 2_566 . ?
O10 La4 N4 118.64(8) 2_565 . ?
O15 La4 N4 61.12(7) . . ?
O13 La4 N4 61.03(7) . . ?
O27A La4 N4 130.10(11) . . ?
O26 La4 N4 70.66(8) . . ?
O5 La4 N4 105.28(7) 2_566 . ?
O19 La4 O6 124.12(7) 2_566 2_566 ?
O10 La4 O6 142.16(8) 2_565 2_566 ?
O15 La4 O6 74.59(7) . 2_566 ?
O13 La4 O6 82.55(8) . 2_566 ?
O27A La4 O6 74.72(10) . 2_566 ?
O26 La4 O6 137.89(8) . 2_566 ?
O5 La4 O6 48.51(7) 2_566 2_566 ?
N4 La4 O6 67.88(8) . 2_566 ?
O19 La4 O27B 62.7(5) 2_566 . ?
O10 La4 O27B 68.8(5) 2_565 . ?
O15 La4 O27B 102.8(5) . . ?
O13 La4 O27B 131.3(5) . . ?
O27A La4 O27B 27.5(5) . . ?
O26 La4 O27B 129.1(5) . . ?
O5 La4 O27B 66.9(5) 2_566 . ?
N4 La4 O27B 157.1(5) . . ?
O6 La4 O27B 93.0(5) 2_566 . ?
O19 La4 O27C 114.8(6) 2_566 . ?
O10 La4 O27C 87.5(5) 2_565 . ?
O15 La4 O27C 58.5(6) . . ?
O13 La4 O27C 137.9(5) . . ?
O27A La4 O27C 25.6(6) . . ?
O26 La4 O27C 145.4(5) . . ?
O5 La4 O27C 72.0(5) 2_566 . ?
N4 La4 O27C 104.5(6) . . ?
O6 La4 O27C 56.1(5) 2_566 . ?
O27B La4 O27C 52.9(8) . . ?
O19 Se1 O17 101.89(14) . . ?
O19 Se1 O18 103.76(12) . . ?
O17 Se1 O18 96.99(11) . . ?
O22 Se2 O21 102.31(12) . . ?
O22 Se2 O20 103.14(11) . . ?
O21 Se2 O20 94.92(10) . . ?
C1 O1 La1 125.09(19) . . ?
C1 O1 La1 110.93(18) . 2_556 ?
La1 O1 La1 116.00(8) . 2_556 ?
C1 O2 La2 159.1(2) . 2_556 ?
C7 O3 La1 128.4(2) . . ?
C8 O5 La2 126.37(19) . . ?
C8 O5 La4 94.85(18) . 2_566 ?
La2 O5 La4 138.78(9) . 2_566 ?
C8 O6 La4 92.6(2) . 2_566 ?
C14 O7 La2 125.7(2) . . ?
C14 O7 La3 94.17(18) . . ?
La2 O7 La3 136.11(9) . . ?
C14 O8 La3 93.13(19) . . ?
C15 O9 La3 124.16(19) . . ?
C15 O10 La4 154.8(2) . 2_565 ?
C21 O11 La3 125.17(19) . . ?
C22 O13 La4 125.76(19) . . ?
C22 O13 La3 93.04(17) . . ?
La4 O13 La3 141.14(9) . . ?
C22 O14 La3 94.55(19) . . ?
C28 O15 La4 127.62(19) . . ?
Se1 O17 La1 149.99(14) . . ?
Se1 O17 La2 102.19(10) . . ?
La1 O17 La2 104.24(8) . . ?
Se1 O18 La3 130.29(11) . 2_566 ?
Se1 O18 La2 100.19(9) . . ?
La3 O18 La2 128.48(8) 2_566 . ?
Se1 O19 La4 142.82(13) . 2_566 ?
Se2 O20 La1 128.68(11) . . ?
Se2 O20 La2 104.10(9) . . ?
La1 O20 La2 110.07(8) . . ?
Se2 O21 La2 139.81(12) . 2_566 ?
Se2 O21 La2 101.85(9) . . ?
La2 O21 La2 114.25(9) 2_566 . ?
Se2 O22 La3 135.49(13) . . ?
La1 O23 H1 116.4 . . ?
La1 O23 H2 126.3 . . ?
H1 O23 H2 111.0 . . ?
La1 O24 H3 121.6 . . ?
La1 O24 H4 106.3 . . ?
H3 O24 H4 99.8 . . ?
La1 O25 H5 117.2 . . ?
La1 O25 H6 130.3 . . ?
H5 O25 H6 108.5 . . ?
La4 O26 H7 132.9 . . ?
La4 O26 H8 121.2 . . ?
H7 O26 H8 103.8 . . ?
La4 O27A H27A 125.2 . . ?
La4 O27A H27B 117.5 . . ?
H27A O27A H27B 110.5 . . ?
La4 O27A H27C 105.3 . . ?
La4 O27A H27D 101.0 . . ?
La4 O27A H27F 107.4 . . ?
La4 O27B H27B 106.7 . . ?
La4 O27B H27C 107.8 . . ?
La4 O27B H27D 105.8 . . ?
H27C O27B H27D 109.0 . . ?
La4 O27C H27A 93.9 . . ?
La4 O27C H27E 111.0 . . ?
La4 O27C H27F 109.2 . . ?
H27E O27C H27F 109.5 . . ?
C2 N1 C6 118.8(3) . . ?
C2 N1 La1 122.2(2) . . ?
C6 N1 La1 118.8(2) . . ?
C9 N2 C13 119.1(3) . . ?
C9 N2 La2 120.19(19) . . ?
C13 N2 La2 119.9(2) . . ?
C16 N3 C20 118.4(3) . . ?
C16 N3 La3 120.26(19) . . ?
C20 N3 La3 120.39(19) . . ?
C27 N4 C23 118.9(3) . . ?
C27 N4 La4 120.1(2) . . ?
C23 N4 La4 120.8(2) . . ?
O2 C1 O1 124.6(3) . . ?
O2 C1 C2 118.5(3) . . ?
O1 C1 C2 116.8(3) . . ?
N1 C2 C3 122.5(3) . . ?
N1 C2 C1 115.0(3) . . ?
C3 C2 C1 122.4(3) . . ?
C4 C3 C2 118.4(4) . . ?
C4 C3 H3A 120.8 . . ?
C2 C3 H3A 120.8 . . ?
C5 C4 C3 119.3(4) . . ?
C5 C4 H4A 120.3 . . ?
C3 C4 H4A 120.3 . . ?
C4 C5 C6 119.5(4) . . ?
C4 C5 H5A 120.3 . . ?
C6 C5 H5A 120.3 . . ?
N1 C6 C5 121.3(4) . . ?
N1 C6 C7 114.7(3) . . ?
C5 C6 C7 124.0(3) . . ?
O4 C7 O3 126.7(4) . . ?
O4 C7 C6 117.6(4) . . ?
O3 C7 C6 115.7(3) . . ?
O6 C8 O5 123.3(3) . . ?
O6 C8 C9 120.4(3) . . ?
O5 C8 C9 116.3(3) . . ?
N2 C9 C10 122.6(3) . . ?
N2 C9 C8 114.9(3) . . ?
C10 C9 C8 122.5(3) . . ?
C11 C10 C9 118.0(4) . . ?
C11 C10 H10A 121.0 . . ?
C9 C10 H10A 121.0 . . ?
C12 C11 C10 119.8(4) . . ?
C12 C11 H11A 120.1 . . ?
C10 C11 H11A 120.1 . . ?
C11 C12 C13 118.7(3) . . ?
C11 C12 H12A 120.6 . . ?
C13 C12 H12A 120.6 . . ?
N2 C13 C12 121.7(3) . . ?
N2 C13 C14 115.5(3) . . ?
C12 C13 C14 122.7(3) . . ?
O8 C14 O7 122.5(3) . . ?
O8 C14 C13 120.9(3) . . ?
O7 C14 C13 116.6(3) . . ?
O8 C14 La3 62.61(18) . . ?
O7 C14 La3 60.68(16) . . ?
C13 C14 La3 169.9(2) . . ?
O10 C15 O9 125.7(3) . . ?
O10 C15 C16 116.4(3) . . ?
O9 C15 C16 118.0(3) . . ?
N3 C16 C17 122.7(3) . . ?
N3 C16 C15 115.1(3) . . ?
C17 C16 C15 122.1(3) . . ?
C16 C17 C18 118.4(3) . . ?
C16 C17 H17A 120.8 . . ?
C18 C17 H17A 120.8 . . ?
C19 C18 C17 119.3(3) . . ?
C19 C18 H18A 120.4 . . ?
C17 C18 H18A 120.4 . . ?
C18 C19 C20 119.1(3) . . ?
C18 C19 H19A 120.4 . . ?
C20 C19 H19A 120.4 . . ?
N3 C20 C19 122.0(3) . . ?
N3 C20 C21 115.3(3) . . ?
C19 C20 C21 122.7(3) . . ?
O12 C21 O11 126.0(3) . . ?
O12 C21 C20 117.1(3) . . ?
O11 C21 C20 116.9(3) . . ?
O14 C22 O13 122.0(3) . . ?
O14 C22 C23 120.5(3) . . ?
O13 C22 C23 117.4(3) . . ?
O14 C22 La3 60.93(16) . . ?
O13 C22 La3 61.65(15) . . ?
C23 C22 La3 171.6(2) . . ?
N4 C23 C24 122.8(3) . . ?
N4 C23 C22 114.6(3) . . ?
C24 C23 C22 122.5(3) . . ?
C25 C24 C23 118.1(3) . . ?
C25 C24 H24A 121.0 . . ?
C23 C24 H24A 121.0 . . ?
C24 C25 C26 119.5(3) . . ?
C24 C25 H25A 120.2 . . ?
C26 C25 H25A 120.2 . . ?
C27 C26 C25 118.9(3) . . ?
C27 C26 H26A 120.6 . . ?
C25 C26 H26A 120.6 . . ?
N4 C27 C26 121.8(3) . . ?
N4 C27 C28 114.8(3) . . ?
C26 C27 C28 123.3(3) . . ?
O16 C28 O15 125.4(3) . . ?
O16 C28 C27 118.6(3) . . ?
O15 C28 C27 116.0(3) . . ?
H28A O28A H28C 117.5 . . ?
H28B O28B H28C 112.1 . . ?

loop_
_geom_bond_atom_site_label_1
_geom_bond_atom_site_label_2
_geom_bond_distance
_geom_bond_site_symmetry_2
_geom_bond_publ_flag
La1 O20 2.455(2) . ?
La1 O3 2.455(3) . ?
La1 O23 2.545(3) . ?
La1 O17 2.577(2) . ?
La1 O1 2.605(2) . ?
La1 O25 2.613(2) . ?
La1 O24 2.635(3) . ?
La1 N1 2.639(3) . ?
La1 O1 2.647(2) 2_556 ?
La1 La2 4.0709(4) . ?
La2 O21 2.433(2) 2_566 ?
La2 O2 2.513(2) 2_556 ?
La2 O20 2.513(2) . ?
La2 O5 2.541(2) . ?
La2 O7 2.549(2) . ?
La2 O21 2.570(2) . ?
La2 O17 2.581(2) . ?
La2 O18 2.618(2) . ?
La2 N2 2.664(3) . ?
La2 Se2 3.3601(4) . ?
La2 Se1 3.3697(4) . ?
La3 O22 2.417(2) . ?
La3 O18 2.490(2) 2_566 ?
La3 O9 2.573(2) . ?
La3 O11 2.581(2) . ?
La3 O14 2.621(2) . ?
La3 O7 2.627(2) . ?
La3 N3 2.630(2) . ?
La3 O13 2.635(2) . ?
La3 O8 2.673(2) . ?
La3 C22 2.990(3) . ?
La3 C14 3.005(3) . ?
La4 O19 2.451(2) 2_566 ?
La4 O10 2.497(2) 2_565 ?
La4 O15 2.519(2) . ?
La4 O13 2.544(2) . ?
La4 O27A 2.553(3) . ?
La4 O26 2.555(2) . ?
La4 O5 2.648(2) 2_566 ?
La4 N4 2.661(3) . ?
La4 O6 2.716(2) 2_566 ?
La4 O27B 2.73(2) . ?
La4 O27C 2.85(2) . ?
La4 C8 3.033(3) 2_566 ?
Se1 O19 1.667(2) . ?
Se1 O17 1.689(2) . ?
Se1 O18 1.709(2) . ?
Se2 O22 1.657(2) . ?
Se2 O21 1.700(2) . ?
Se2 O20 1.701(2) . ?
O1 C1 1.268(4) . ?
O1 La1 2.647(2) 2_556 ?
O2 C1 1.238(4) . ?
O2 La2 2.513(2) 2_556 ?
O3 C7 1.261(5) . ?
O4 C7 1.240(4) . ?
O5 C8 1.272(4) . ?
O5 La4 2.648(2) 2_566 ?
O6 C8 1.233(4) . ?
O6 La4 2.716(2) 2_566 ?
O7 C14 1.281(4) . ?
O8 C14 1.237(4) . ?
O9 C15 1.258(4) . ?
O10 C15 1.253(4) . ?
O10 La4 2.497(2) 2_565 ?
O11 C21 1.252(4) . ?
O12 C21 1.250(4) . ?
O13 C22 1.280(4) . ?
O14 C22 1.245(4) . ?
O15 C28 1.262(4) . ?
O16 C28 1.240(4) . ?
O18 La3 2.490(2) 2_566 ?
O19 La4 2.451(2) 2_566 ?
O21 La2 2.433(2) 2_566 ?
O23 H1 0.8504 . ?
O23 H2 0.8700 . ?
O24 H3 0.8455 . ?
O24 H4 0.8306 . ?
O25 H5 0.8379 . ?
O25 H6 0.8515 . ?
O26 H7 0.8197 . ?
O26 H8 0.8406 . ?
O27A H27A 0.8377 . ?
O27A H27B 0.8361 . ?
O27B H27C 0.8501 . ?
O27B H27D 0.8501 . ?
O27C H27E 0.8500 . ?
O27C H27F 0.8500 . ?
N1 C2 1.339(4) . ?
N1 C6 1.344(4) . ?
N2 C9 1.332(4) . ?
N2 C13 1.338(4) . ?
N3 C16 1.342(4) . ?
N3 C20 1.343(4) . ?
N4 C27 1.336(4) . ?
N4 C23 1.339(4) . ?
C1 C2 1.510(4) . ?
C2 C3 1.384(5) . ?
C3 C4 1.381(5) . ?
C3 H3A 0.9300 . ?
C4 C5 1.371(6) . ?
C4 H4A 0.9300 . ?
C5 C6 1.389(5) . ?
C5 H5A 0.9300 . ?
C6 C7 1.518(5) . ?
C8 C9 1.516(4) . ?
C8 La4 3.033(3) 2_566 ?
C9 C10 1.382(5) . ?
C10 C11 1.379(5) . ?
C10 H10A 0.9300 . ?
C11 C12 1.378(6) . ?
C11 H11A 0.9300 . ?
C12 C13 1.383(5) . ?
C12 H12A 0.9300 . ?
C13 C14 1.504(5) . ?
C15 C16 1.512(4) . ?
C16 C17 1.379(4) . ?
C17 C18 1.384(5) . ?
C17 H17A 0.9300 . ?
C18 C19 1.377(5) . ?
C18 H18A 0.9300 . ?
C19 C20 1.382(4) . ?
C19 H19A 0.9300 . ?
C20 C21 1.515(4) . ?
C22 C23 1.495(4) . ?
C23 C24 1.382(4) . ?
C24 C25 1.378(5) . ?
C24 H24A 0.9300 . ?
C25 C26 1.388(5) . ?
C25 H25A 0.9300 . ?
C26 C27 1.381(5) . ?
C26 H26A 0.9300 . ?
C27 C28 1.520(4) . ?
O28A H28A 0.8498 . ?
O28A H28C 0.8471 . ?
O28B H28B 0.8543 . ?
O28B H28C 0.8679 . ?

loop_
_geom_torsion_atom_site_label_1
_geom_torsion_atom_site_label_2
_geom_torsion_atom_site_label_3
_geom_torsion_atom_site_label_4
_geom_torsion
_geom_torsion_site_symmetry_1
_geom_torsion_site_symmetry_2
_geom_torsion_site_symmetry_3
_geom_torsion_site_symmetry_4
_geom_torsion_publ_flag
O20 La1 O1 C1 -94.9(2) . . . . ?
O3 La1 O1 C1 6.0(3) . . . . ?
O23 La1 O1 C1 74.2(2) . . . . ?
O17 La1 O1 C1 145.8(2) . . . . ?
O25 La1 O1 C1 -68.6(2) . . . . ?
O24 La1 O1 C1 142.8(2) . . . . ?
N1 La1 O1 C1 3.6(2) . . . . ?
O1 La1 O1 C1 -145.9(3) 2_556 . . . ?
La2 La1 O1 C1 -148.3(2) . . . . ?
O20 La1 O1 La1 51.07(13) . . . 2_556 ?
O3 La1 O1 La1 151.98(9) . . . 2_556 ?
O23 La1 O1 La1 -139.86(11) . . . 2_556 ?
O17 La1 O1 La1 -68.26(15) . . . 2_556 ?
O25 La1 O1 La1 77.37(9) . . . 2_556 ?
O24 La1 O1 La1 -71.25(9) . . . 2_556 ?
N1 La1 O1 La1 149.52(12) . . . 2_556 ?
O1 La1 O1 La1 0.0 2_556 . . 2_556 ?
O20 La1 O3 C7 125.4(3) . . . . ?
O23 La1 O3 C7 -81.1(3) . . . . ?
O17 La1 O3 C7 -167.1(3) . . . . ?
O1 La1 O3 C7 -8.4(3) . . . . ?
O25 La1 O3 C7 60.8(3) . . . . ?
O24 La1 O3 C7 -119.8(3) . . . . ?
N1 La1 O3 C7 -5.9(3) . . . . ?
O1 La1 O3 C7 89.6(3) 2_556 . . . ?
La2 La1 O3 C7 155.8(3) . . . . ?
O21 La2 O5 C8 -57.7(3) 2_566 . . . ?
O2 La2 O5 C8 88.9(3) 2_556 . . . ?
O20 La2 O5 C8 126.6(2) . . . . ?
O7 La2 O5 C8 17.9(3) . . . . ?
O21 La2 O5 C8 -99.6(3) . . . . ?
O17 La2 O5 C8 161.9(3) . . . . ?
O18 La2 O5 C8 -140.4(3) . . . . ?
N2 La2 O5 C8 9.6(2) . . . . ?
O21 La2 O5 La4 121.75(14) 2_566 . . 2_566 ?
O2 La2 O5 La4 -91.63(14) 2_556 . . 2_566 ?
O20 La2 O5 La4 -53.9(2) . . . 2_566 ?
O7 La2 O5 La4 -162.57(12) . . . 2_566 ?
O21 La2 O5 La4 79.86(19) . . . 2_566 ?
O17 La2 O5 La4 -18.61(14) . . . 2_566 ?
O18 La2 O5 La4 39.06(13) . . . 2_566 ?
N2 La2 O5 La4 -170.94(17) . . . 2_566 ?
Se2 La2 O5 La4 10.8(3) . . . 2_566 ?
Se1 La2 O5 La4 7.77(12) . . . 2_566 ?
La1 La2 O5 La4 -47.41(15) . . . 2_566 ?
O21 La2 O7 C14 66.0(2) 2_566 . . . ?
O2 La2 O7 C14 -87.9(3) 2_556 . . . ?
O20 La2 O7 C14 -164.9(3) . . . . ?
O5 La2 O7 C14 -17.4(3) . . . . ?
O21 La2 O7 C14 133.8(3) . . . . ?
O17 La2 O7 C14 -140.8(2) . . . . ?
O18 La2 O7 C14 102.0(3) . . . . ?
N2 La2 O7 C14 -9.0(2) . . . . ?
O21 La2 O7 La3 -85.31(14) 2_566 . . . ?
O2 La2 O7 La3 120.77(14) 2_556 . . . ?
O20 La2 O7 La3 43.84(12) . . . . ?
O5 La2 O7 La3 -168.69(11) . . . . ?
O21 La2 O7 La3 -17.54(12) . . . . ?
O17 La2 O7 La3 67.92(17) . . . . ?
O18 La2 O7 La3 -49.2(3) . . . . ?
N2 La2 O7 La3 -160.34(16) . . . . ?
O22 La3 O7 C14 -172.9(2) . . . . ?
O18 La3 O7 C14 -83.16(19) 2_566 . . . ?
O9 La3 O7 C14 -15.6(2) . . . . ?
O11 La3 O7 C14 106.3(2) . . . . ?
O14 La3 O7 C14 144.06(19) . . . . ?
N3 La3 O7 C14 54.8(2) . . . . ?
O13 La3 O7 C14 -122.48(19) . . . . ?
O8 La3 O7 C14 5.30(18) . . . . ?
O22 La3 O7 La2 -15.96(14) . . . . ?
O18 La3 O7 La2 73.83(13) 2_566 . . . ?
O9 La3 O7 La2 141.40(12) . . . . ?
O11 La3 O7 La2 -96.73(14) . . . . ?
O14 La3 O7 La2 -59.0(2) . . . . ?
N3 La3 O7 La2 -148.18(12) . . . . ?
O13 La3 O7 La2 34.5(2) . . . . ?
O8 La3 O7 La2 162.29(19) . . . . ?
O22 La3 O8 C14 -3.2(3) . . . . ?
O18 La3 O8 C14 74.8(2) 2_566 . . . ?
O9 La3 O8 C14 156.4(2) . . . . ?
O11 La3 O8 C14 -79.4(2) . . . . ?
O14 La3 O8 C14 -141.8(2) . . . . ?
O7 La3 O8 C14 -5.49(19) . . . . ?
N3 La3 O8 C14 -140.0(2) . . . . ?
O13 La3 O8 C14 120.8(2) . . . . ?
O22 La3 O9 C15 -120.4(3) . . . . ?
O18 La3 O9 C15 170.4(3) 2_566 . . . ?
O11 La3 O9 C15 7.5(3) . . . . ?
O14 La3 O9 C15 -64.6(2) . . . . ?
O7 La3 O9 C15 104.6(3) . . . . ?
N3 La3 O9 C15 3.6(2) . . . . ?
O13 La3 O9 C15 -112.9(3) . . . . ?
O8 La3 O9 C15 88.4(3) . . . . ?
O22 La3 O11 C21 145.5(3) . . . . ?
O18 La3 O11 C21 -150.1(2) 2_566 . . . ?
O9 La3 O11 C21 -8.9(3) . . . . ?
O14 La3 O11 C21 70.0(3) . . . . ?
O7 La3 O11 C21 -130.0(3) . . . . ?
N3 La3 O11 C21 -4.9(3) . . . . ?
O13 La3 O11 C21 83.6(3) . . . . ?
O8 La3 O11 C21 -81.9(3) . . . . ?
O19 La4 O13 C22 -159.5(2) 2_566 . . . ?
O10 La4 O13 C22 -97.9(2) 2_565 . . . ?
O15 La4 O13 C22 7.3(3) . . . . ?
O27A La4 O13 C22 124.4(3) . . . . ?
O26 La4 O13 C22 -72.7(2) . . . . ?
O5 La4 O13 C22 122.8(2) 2_566 . . . ?
N4 La4 O13 C22 5.0(2) . . . . ?
O6 La4 O13 C22 73.8(2) 2_566 . . . ?
O27B La4 O13 C22 161.2(7) . . . . ?
O27C La4 O13 C22 84.4(10) . . . . ?
C8 La4 O13 C22 97.9(2) 2_566 . . . ?
O19 La4 O13 La3 24.06(14) 2_566 . . . ?
O10 La4 O13 La3 85.65(17) 2_565 . . . ?
O15 La4 O13 La3 -169.15(12) . . . . ?
O27A La4 O13 La3 -52.0(2) . . . . ?
O26 La4 O13 La3 110.80(16) . . . . ?
O5 La4 O13 La3 -53.70(14) 2_566 . . . ?
N4 La4 O13 La3 -171.43(17) . . . . ?
O6 La4 O13 La3 -102.63(15) 2_566 . . . ?
O27B La4 O13 La3 -15.2(7) . . . . ?
O27C La4 O13 La3 -92.1(10) . . . . ?
O22 La3 O13 C22 -77.73(18) . . . . ?
O18 La3 O13 C22 -170.29(19) 2_566 . . . ?
O9 La3 O13 C22 106.50(18) . . . . ?
O11 La3 O13 C22 -13.1(2) . . . . ?
O14 La3 O13 C22 4.45(16) . . . . ?
O7 La3 O13 C22 -130.65(17) . . . . ?
N3 La3 O13 C22 51.89(18) . . . . ?
O8 La3 O13 C22 142.40(17) . . . . ?
C14 La3 O13 C22 -174.56(18) . . . . ?
O22 La3 O13 La4 99.40(16) . . . . ?
O18 La3 O13 La4 6.83(13) 2_566 . . . ?
O9 La3 O13 La4 -76.37(15) . . . . ?
O11 La3 O13 La4 164.07(12) . . . . ?
O14 La3 O13 La4 -178.42(19) . . . . ?
O7 La3 O13 La4 46.5(2) . . . . ?
N3 La3 O13 La4 -130.98(14) . . . . ?
O8 La3 O13 La4 -40.5(2) . . . . ?
C22 La3 O13 La4 177.1(3) . . . . ?
O22 La3 O14 C22 77.47(19) . . . . ?
O18 La3 O14 C22 1.5(2) 2_566 . . . ?
O9 La3 O14 C22 -74.77(19) . . . . ?
O11 La3 O14 C22 160.5(2) . . . . ?
O7 La3 O14 C22 122.31(19) . . . . ?
N3 La3 O14 C22 -135.3(2) . . . . ?
O13 La3 O14 C22 -4.59(17) . . . . ?
O8 La3 O14 C22 -133.40(19) . . . . ?
C14 La3 O14 C22 173.8(2) . . . . ?
O19 La4 O15 C28 150.8(2) 2_566 . . . ?
O10 La4 O15 C28 137.9(3) 2_565 . . . ?
O13 La4 O15 C28 2.6(3) . . . . ?
O27A La4 O15 C28 -145.2(3) . . . . ?
O26 La4 O15 C28 71.5(3) . . . . ?
O5 La4 O15 C28 -87.0(3) 2_566 . . . ?
N4 La4 O15 C28 4.9(2) . . . . ?
O6 La4 O15 C28 -68.0(3) 2_566 . . . ?
O27B La4 O15 C28 -157.6(5) . . . . ?
O27C La4 O15 C28 -127.4(7) . . . . ?
O19 Se1 O17 La1 115.6(3) . . . . ?
O18 Se1 O17 La1 -138.7(3) . . . . ?
O19 Se1 O17 La2 -93.13(12) . . . . ?
O18 Se1 O17 La2 12.58(12) . . . . ?
O20 La1 O17 Se1 124.3(3) . . . . ?
O3 La1 O17 Se1 49.1(3) . . . . ?
O23 La1 O17 Se1 -26.4(3) . . . . ?
O1 La1 O17 Se1 -97.8(3) . . . . ?
O25 La1 O17 Se1 128.7(2) . . . . ?
O24 La1 O17 Se1 -94.5(3) . . . . ?
N1 La1 O17 Se1 21.4(4) . . . . ?
O1 La1 O17 Se1 -155.8(3) 2_556 . . . ?
O20 La1 O17 La2 -26.68(8) . . . . ?
O3 La1 O17 La2 -101.90(10) . . . . ?
O23 La1 O17 La2 -177.45(10) . . . . ?
O1 La1 O17 La2 111.19(11) . . . . ?
O25 La1 O17 La2 -22.36(15) . . . . ?
O24 La1 O17 La2 114.47(11) . . . . ?
N1 La1 O17 La2 -129.58(11) . . . . ?
O1 La1 O17 La2 53.15(10) 2_556 . . . ?
O21 La2 O17 Se1 -28.3(2) 2_566 . . . ?
O2 La2 O17 Se1 140.06(14) 2_556 . . . ?
O20 La2 O17 Se1 -139.45(14) . . . . ?
O5 La2 O17 Se1 60.65(12) . . . . ?
O7 La2 O17 Se1 -164.73(9) . . . . ?
O21 La2 O17 Se1 -87.57(12) . . . . ?
O18 La2 O17 Se1 -9.51(9) . . . . ?
N2 La2 O17 Se1 98.75(14) . . . . ?
O21 La2 O17 La1 137.40(10) 2_566 . . . ?
O2 La2 O17 La1 -54.29(9) 2_556 . . . ?
O20 La2 O17 La1 26.20(8) . . . . ?
O5 La2 O17 La1 -133.70(9) . . . . ?
O7 La2 O17 La1 0.92(16) . . . . ?
O21 La2 O17 La1 78.08(9) . . . . ?
O18 La2 O17 La1 156.13(13) . . . . ?
N2 La2 O17 La1 -95.60(13) . . . . ?
O19 Se1 O18 La3 -77.09(17) . . . 2_566 ?
O17 Se1 O18 La3 178.79(16) . . . 2_566 ?
O19 Se1 O18 La2 91.80(12) . . . . ?
O17 Se1 O18 La2 -12.31(12) . . . . ?
O21 La2 O18 Se1 177.43(11) 2_566 . . . ?
O2 La2 O18 Se1 -26.08(14) 2_556 . . . ?
O20 La2 O18 Se1 56.35(11) . . . . ?
O5 La2 O18 Se1 -89.18(10) . . . . ?
O7 La2 O18 Se1 142.13(14) . . . . ?
O21 La2 O18 Se1 111.18(10) . . . . ?
O17 La2 O18 Se1 9.34(9) . . . . ?
N2 La2 O18 Se1 -121.26(10) . . . . ?
O21 La2 O18 La3 -13.39(11) 2_566 . . 2_566 ?
O2 La2 O18 La3 143.10(11) 2_556 . . 2_566 ?
O20 La2 O18 La3 -134.47(11) . . . 2_566 ?
O5 La2 O18 La3 80.00(12) . . . 2_566 ?
O7 La2 O18 La3 -48.7(2) . . . 2_566 ?
O21 La2 O18 La3 -79.64(12) . . . 2_566 ?
O17 La2 O18 La3 178.52(15) . . . 2_566 ?
N2 La2 O18 La3 47.92(14) . . . 2_566 ?
O17 Se1 O19 La4 90.8(3) . . . 2_566 ?
O18 Se1 O19 La4 -9.6(3) . . . 2_566 ?
O22 Se2 O20 La1 -122.87(15) . . . . ?
O21 Se2 O20 La1 133.26(14) . . . . ?
O22 Se2 O20 La2 106.26(11) . . . . ?
O21 Se2 O20 La2 2.39(11) . . . . ?
O3 La1 O20 Se2 -9.20(14) . . . . ?
O23 La1 O20 Se2 -51.3(2) . . . . ?
O17 La1 O20 Se2 -100.25(15) . . . . ?
O1 La1 O20 Se2 111.70(14) . . . . ?
O25 La1 O20 Se2 83.36(15) . . . . ?
O24 La1 O20 Se2 -140.38(13) . . . . ?
N1 La1 O20 Se2 38.20(17) . . . . ?
O1 La1 O20 Se2 156.29(15) 2_556 . . . ?
O3 La1 O20 La2 119.47(11) . . . . ?
O23 La1 O20 La2 77.38(16) . . . . ?
O17 La1 O20 La2 28.42(9) . . . . ?
O1 La1 O20 La2 -119.63(9) . . . . ?
O25 La1 O20 La2 -147.98(11) . . . . ?
O24 La1 O20 La2 -11.71(12) . . . . ?
N1 La1 O20 La2 166.87(8) . . . . ?
O1 La1 O20 La2 -75.04(9) 2_556 . . . ?
O21 La2 O20 Se2 -23.22(13) 2_566 . . . ?
O2 La2 O20 Se2 -169.77(12) 2_556 . . . ?
O5 La2 O20 Se2 151.73(10) . . . . ?
O7 La2 O20 Se2 -85.84(10) . . . . ?
O21 La2 O20 Se2 -1.83(9) . . . . ?
O17 La2 O20 Se2 112.49(11) . . . . ?
O18 La2 O20 Se2 69.35(10) . . . . ?
N2 La2 O20 Se2 -113.15(11) . . . . ?
O21 La2 O20 La1 -164.28(8) 2_566 . . . ?
O2 La2 O20 La1 49.17(9) 2_556 . . . ?
O5 La2 O20 La1 10.67(17) . . . . ?
O7 La2 O20 La1 133.10(10) . . . . ?
O21 La2 O20 La1 -142.89(11) . . . . ?
O17 La2 O20 La1 -28.57(8) . . . . ?
O18 La2 O20 La1 -71.71(9) . . . . ?
N2 La2 O20 La1 105.79(10) . . . . ?
O22 Se2 O21 La2 47.0(2) . . . 2_566 ?
O20 Se2 O21 La2 151.66(18) . . . 2_566 ?
O22 Se2 O21 La2 -106.93(11) . . . . ?
O20 Se2 O21 La2 -2.31(11) . . . . ?
O21 La2 O21 Se2 161.90(18) 2_566 . . . ?
O2 La2 O21 Se2 17.64(16) 2_556 . . . ?
O20 La2 O21 Se2 1.82(8) . . . . ?
O5 La2 O21 Se2 -151.02(10) . . . . ?
O7 La2 O21 Se2 79.96(11) . . . . ?
O17 La2 O21 Se2 -55.09(11) . . . . ?
O18 La2 O21 Se2 -112.33(11) . . . . ?
N2 La2 O21 Se2 119.88(10) . . . . ?
O21 La2 O21 La2 0.0 2_566 . . 2_566 ?
O2 La2 O21 La2 -144.26(9) 2_556 . . 2_566 ?
O20 La2 O21 La2 -160.09(13) . . . 2_566 ?
O5 La2 O21 La2 47.08(18) . . . 2_566 ?
O7 La2 O21 La2 -81.94(10) . . . 2_566 ?
O17 La2 O21 La2 143.01(10) . . . 2_566 ?
O18 La2 O21 La2 85.77(10) . . . 2_566 ?
N2 La2 O21 La2 -42.03(13) . . . 2_566 ?
O21 Se2 O22 La3 44.0(2) . . . . ?
O20 Se2 O22 La3 -54.1(2) . . . . ?
O18 La3 O22 Se2 -65.1(2) 2_566 . . . ?
O9 La3 O22 Se2 -131.98(17) . . . . ?
O11 La3 O22 Se2 90.2(2) . . . . ?
O14 La3 O22 Se2 168.5(2) . . . . ?
O7 La3 O22 Se2 11.03(19) . . . . ?
N3 La3 O22 Se2 125.66(19) . . . . ?
O13 La3 O22 Se2 -139.5(2) . . . . ?
O8 La3 O22 Se2 9.3(3) . . . . ?
O20 La1 N1 C2 126.7(2) . . . . ?
O3 La1 N1 C2 -179.8(3) . . . . ?
O23 La1 N1 C2 -96.5(2) . . . . ?
O17 La1 N1 C2 -148.2(2) . . . . ?
O1 La1 N1 C2 -2.2(2) . . . . ?
O25 La1 N1 C2 82.9(2) . . . . ?
O24 La1 N1 C2 -54.8(3) . . . . ?
O1 La1 N1 C2 28.7(3) 2_556 . . . ?
O20 La1 N1 C6 -48.7(3) . . . . ?
O3 La1 N1 C6 4.7(2) . . . . ?
O23 La1 N1 C6 88.0(2) . . . . ?
O17 La1 N1 C6 36.3(3) . . . . ?
O1 La1 N1 C6 -177.7(3) . . . . ?
O25 La1 N1 C6 -92.6(2) . . . . ?
O24 La1 N1 C6 129.7(2) . . . . ?
O1 La1 N1 C6 -146.7(2) 2_556 . . . ?
O21 La2 N2 C9 92.7(2) 2_566 . . . ?
O2 La2 N2 C9 -95.4(2) 2_556 . . . ?
O20 La2 N2 C9 -151.6(2) . . . . ?
O5 La2 N2 C9 -9.8(2) . . . . ?
O7 La2 N2 C9 178.3(3) . . . . ?
O21 La2 N2 C9 132.9(2) . . . . ?
O17 La2 N2 C9 -54.7(3) . . . . ?
O18 La2 N2 C9 25.4(3) . . . . ?
O21 La2 N2 C13 -76.9(2) 2_566 . . . ?
O2 La2 N2 C13 95.1(2) 2_556 . . . ?
O20 La2 N2 C13 38.8(3) . . . . ?
O5 La2 N2 C13 -179.4(3) . . . . ?
O7 La2 N2 C13 8.7(2) . . . . ?
O21 La2 N2 C13 -36.7(3) . . . . ?
O17 La2 N2 C13 135.7(2) . . . . ?
O18 La2 N2 C13 -144.2(2) . . . . ?
O22 La3 N3 C16 136.4(2) . . . . ?
O18 La3 N3 C16 -27.0(3) 2_566 . . . ?
O9 La3 N3 C16 -6.9(2) . . . . ?
O11 La3 N3 C16 176.9(3) . . . . ?
O14 La3 N3 C16 92.5(2) . . . . ?
O7 La3 N3 C16 -122.4(2) . . . . ?
O13 La3 N3 C16 55.9(2) . . . . ?
O8 La3 N3 C16 -86.5(2) . . . . ?
O22 La3 N3 C20 -32.2(3) . . . . ?
O18 La3 N3 C20 164.4(2) 2_566 . . . ?
O9 La3 N3 C20 -175.5(3) . . . . ?
O11 La3 N3 C20 8.3(2) . . . . ?
O14 La3 N3 C20 -76.1(2) . . . . ?
O7 La3 N3 C20 69.0(2) . . . . ?
O13 La3 N3 C20 -112.7(2) . . . . ?
O8 La3 N3 C20 104.9(2) . . . . ?
O19 La4 N4 C27 -162.4(2) 2_566 . . . ?
O10 La4 N4 C27 -57.9(2) 2_565 . . . ?
O15 La4 N4 C27 -3.4(2) . . . . ?
O13 La4 N4 C27 174.4(2) . . . . ?
O27A La4 N4 C27 36.2(3) . . . . ?
O26 La4 N4 C27 -106.9(2) . . . . ?
O5 La4 N4 C27 112.2(2) 2_566 . . . ?
O6 La4 N4 C27 80.6(2) 2_566 . . . ?
O27B La4 N4 C27 45.6(12) . . . . ?
O27C La4 N4 C27 37.2(6) . . . . ?
O19 La4 N4 C23 21.2(3) 2_566 . . . ?
O10 La4 N4 C23 125.7(2) 2_565 . . . ?
O15 La4 N4 C23 -179.8(2) . . . . ?
O13 La4 N4 C23 -2.1(2) . . . . ?
O27A La4 N4 C23 -140.2(2) . . . . ?
O26 La4 N4 C23 76.7(2) . . . . ?
O5 La4 N4 C23 -64.2(2) 2_566 . . . ?
O6 La4 N4 C23 -95.8(2) 2_566 . . . ?
O27B La4 N4 C23 -130.8(12) . . . . ?
O27C La4 N4 C23 -139.2(6) . . . . ?
C8 La4 N4 C23 -81.4(2) 2_566 . . . ?
La2 O2 C1 O1 27.7(8) 2_556 . . . ?
La2 O2 C1 C2 -154.6(5) 2_556 . . . ?
La1 O1 C1 O2 173.2(2) . . . . ?
La1 O1 C1 O2 25.8(4) 2_556 . . . ?
La1 O1 C1 C2 -4.5(4) . . . . ?
La1 O1 C1 C2 -151.8(2) 2_556 . . . ?
C6 N1 C2 C3 -1.5(5) . . . . ?
La1 N1 C2 C3 -176.9(2) . . . . ?
C6 N1 C2 C1 176.6(3) . . . . ?
La1 N1 C2 C1 1.1(4) . . . . ?
O2 C1 C2 N1 -175.8(3) . . . . ?
O1 C1 C2 N1 2.0(4) . . . . ?
O2 C1 C2 C3 2.3(5) . . . . ?
O1 C1 C2 C3 -179.9(3) . . . . ?
N1 C2 C3 C4 0.9(5) . . . . ?
C1 C2 C3 C4 -177.1(3) . . . . ?
C2 C3 C4 C5 0.5(5) . . . . ?
C3 C4 C5 C6 -1.2(6) . . . . ?
C2 N1 C6 C5 0.7(5) . . . . ?
La1 N1 C6 C5 176.3(3) . . . . ?
C2 N1 C6 C7 -179.5(3) . . . . ?
La1 N1 C6 C7 -3.9(4) . . . . ?
C4 C5 C6 N1 0.6(6) . . . . ?
C4 C5 C6 C7 -179.1(4) . . . . ?
La1 O3 C7 O4 -171.0(3) . . . . ?
La1 O3 C7 C6 6.2(5) . . . . ?
N1 C6 C7 O4 176.6(3) . . . . ?
C5 C6 C7 O4 -3.7(5) . . . . ?
N1 C6 C7 O3 -0.9(5) . . . . ?
C5 C6 C7 O3 178.9(4) . . . . ?
La4 O6 C8 O5 8.9(3) 2_566 . . . ?
La4 O6 C8 C9 -172.2(3) 2_566 . . . ?
La2 O5 C8 O6 170.6(2) . . . . ?
La4 O5 C8 O6 -9.1(4) 2_566 . . . ?
La2 O5 C8 C9 -8.4(4) . . . . ?
La4 O5 C8 C9 171.9(2) 2_566 . . . ?
La2 O5 C8 La4 179.7(2) . . . 2_566 ?
C13 N2 C9 C10 -0.5(5) . . . . ?
La2 N2 C9 C10 -170.1(3) . . . . ?
C13 N2 C9 C8 179.7(3) . . . . ?
La2 N2 C9 C8 10.1(4) . . . . ?
O6 C8 C9 N2 179.3(3) . . . . ?
O5 C8 C9 N2 -1.7(4) . . . . ?
O6 C8 C9 C10 -0.5(5) . . . . ?
O5 C8 C9 C10 178.5(4) . . . . ?
N2 C9 C10 C11 -0.1(7) . . . . ?
C8 C9 C10 C11 179.7(4) . . . . ?
C9 C10 C11 C12 0.7(8) . . . . ?
C10 C11 C12 C13 -0.7(8) . . . . ?
C9 N2 C13 C12 0.5(5) . . . . ?
La2 N2 C13 C12 170.2(3) . . . . ?
C9 N2 C13 C14 -178.2(3) . . . . ?
La2 N2 C13 C14 -8.5(4) . . . . ?
C11 C12 C13 N2 0.1(7) . . . . ?
C11 C12 C13 C14 178.7(4) . . . . ?
La3 O8 C14 O7 10.1(3) . . . . ?
La3 O8 C14 C13 -169.1(3) . . . . ?
La2 O7 C14 O8 -170.8(2) . . . . ?
La3 O7 C14 O8 -10.3(4) . . . . ?
La2 O7 C14 C13 8.5(4) . . . . ?
La3 O7 C14 C13 169.0(3) . . . . ?
La2 O7 C14 La3 -160.5(2) . . . . ?
N2 C13 C14 O8 179.9(3) . . . . ?
C12 C13 C14 O8 1.3(6) . . . . ?
N2 C13 C14 O7 0.6(5) . . . . ?
C12 C13 C14 O7 -178.1(4) . . . . ?
N2 C13 C14 La3 72.4(13) . . . . ?
C12 C13 C14 La3 -106.3(12) . . . . ?
La4 O10 C15 O9 -15.9(8) 2_565 . . . ?
La4 O10 C15 C16 163.5(4) 2_565 . . . ?
La3 O9 C15 O10 179.0(3) . . . . ?
La3 O9 C15 C16 -0.4(4) . . . . ?
C20 N3 C16 C17 0.3(5) . . . . ?
La3 N3 C16 C17 -168.5(3) . . . . ?
C20 N3 C16 C15 178.2(3) . . . . ?
La3 N3 C16 C15 9.4(4) . . . . ?
O10 C15 C16 N3 174.6(3) . . . . ?
O9 C15 C16 N3 -6.0(4) . . . . ?
O10 C15 C16 C17 -7.5(5) . . . . ?
O9 C15 C16 C17 171.9(3) . . . . ?
N3 C16 C17 C18 1.1(5) . . . . ?
C15 C16 C17 C18 -176.7(3) . . . . ?
C16 C17 C18 C19 -1.2(6) . . . . ?
C17 C18 C19 C20 0.0(5) . . . . ?
C16 N3 C20 C19 -1.5(5) . . . . ?
La3 N3 C20 C19 167.3(2) . . . . ?
C16 N3 C20 C21 -179.8(3) . . . . ?
La3 N3 C20 C21 -11.0(4) . . . . ?
C18 C19 C20 N3 1.4(5) . . . . ?
C18 C19 C20 C21 179.5(3) . . . . ?
La3 O11 C21 O12 -178.5(3) . . . . ?
La3 O11 C21 C20 1.5(4) . . . . ?
N3 C20 C21 O12 -173.6(3) . . . . ?
C19 C20 C21 O12 8.2(5) . . . . ?
N3 C20 C21 O11 6.4(4) . . . . ?
C19 C20 C21 O11 -171.8(3) . . . . ?
La3 O14 C22 O13 8.5(3) . . . . ?
La3 O14 C22 C23 -170.4(2) . . . . ?
La4 O13 C22 O14 173.8(2) . . . . ?
La3 O13 C22 O14 -8.5(3) . . . . ?
La4 O13 C22 C23 -7.2(4) . . . . ?
La3 O13 C22 C23 170.5(2) . . . . ?
La4 O13 C22 La3 -177.8(2) . . . . ?
C27 N4 C23 C24 1.0(5) . . . . ?
La4 N4 C23 C24 177.5(2) . . . . ?
C27 N4 C23 C22 -176.7(3) . . . . ?
La4 N4 C23 C22 -0.3(3) . . . . ?
O14 C22 C23 N4 -176.4(3) . . . . ?
O13 C22 C23 N4 4.5(4) . . . . ?
O14 C22 C23 C24 5.8(5) . . . . ?
O13 C22 C23 C24 -173.2(3) . . . . ?
N4 C23 C24 C25 -1.3(5) . . . . ?
C22 C23 C24 C25 176.3(3) . . . . ?
C23 C24 C25 C26 0.5(6) . . . . ?
C24 C25 C26 C27 0.4(6) . . . . ?
C23 N4 C27 C26 0.0(5) . . . . ?
La4 N4 C27 C26 -176.5(3) . . . . ?
C23 N4 C27 C28 178.9(3) . . . . ?
La4 N4 C27 C28 2.4(4) . . . . ?
C25 C26 C27 N4 -0.6(6) . . . . ?
C25 C26 C27 C28 -179.5(3) . . . . ?
La4 O15 C28 O16 173.8(2) . . . . ?
La4 O15 C28 C27 -5.6(4) . . . . ?
N4 C27 C28 O16 -177.8(3) . . . . ?
C26 C27 C28 O16 1.1(5) . . . . ?
N4 C27 C28 O15 1.6(4) . . . . ?
C26 C27 C28 O15 -179.4(3) . . . . ?
